data_4316421
loop_
_publ_author_name
'Xiao-Ping Zhou'
'Zhengtao Xu'
'Matthias Zeller'
'Allen D. Hunter'
'Stephen Sin-Yin Chui'
'Chi-Ming Che'
'Jianhua Lin'

_publ_section_title
;
 Reactions of H2S with AgCl within a Porous Coordination Network
;
_journal_name_full 'Inorganic Chemistry'
_journal_page_first 7629
_journal_page_last 7631
_journal_paper_doi 10.1021/ic101051r
_journal_volume 49
_journal_year 2010
_chemical_formula_sum 'C6 H6 Ag O5 S2'
_chemical_formula_weight 330.10
_chemical_name_systematic
; 
 ? 
;
_space_group_IT_number 86
_symmetry_cell_setting tetragonal
_symmetry_space_group_name_Hall '-P 4bc'
_symmetry_space_group_name_H-M 'P 42/n :2'
_atom_sites_solution_hydrogens geom
_atom_sites_solution_primary direct
_atom_sites_solution_secondary difmap
_audit_creation_method SHELXL-97
_cell_angle_alpha 90.00
_cell_angle_beta 90.00
_cell_angle_gamma 90.00
_cell_formula_units_Z 8
_cell_length_a 12.9677(6)
_cell_length_b 12.9677(6)
_cell_length_c 13.5450(13)
_cell_measurement_reflns_used 3612
_cell_measurement_temperature 100(2)
_cell_measurement_theta_max 31.39
_cell_measurement_theta_min 2.68
_cell_volume 2277.7(3)
_computing_cell_refinement 'Apex2 v2008.2-4'
_computing_data_collection 'Apex2 v2008.2-4 (Bruker, 2008)'
_computing_data_reduction 'Apex2 v2008.2-4'
_computing_molecular_graphics 'SHELXTL 6.14'
_computing_publication_material 'SHELXTL 6.14'
_computing_structure_refinement 'SHELXTL 6.14'
_computing_structure_solution 'SHELXTL 6.14 (Bruker, 2000-2003; Sheldrick, 2008)'
_diffrn_ambient_temperature 100(2)
_diffrn_measured_fraction_theta_full 0.997
_diffrn_measured_fraction_theta_max 0.997
_diffrn_measurement_device_type 'Bruker AXS SMART APEX CCD diffractometer'
_diffrn_measurement_method '\w scans'
_diffrn_radiation_monochromator graphite
_diffrn_radiation_source 'fine-focus sealed tube'
_diffrn_radiation_type MoK\a
_diffrn_radiation_wavelength 0.71073
_diffrn_reflns_av_R_equivalents 0.0173
_diffrn_reflns_av_sigmaI/netI 0.0148
_diffrn_reflns_limit_h_max 11
_diffrn_reflns_limit_h_min -17
_diffrn_reflns_limit_k_max 13
_diffrn_reflns_limit_k_min -17
_diffrn_reflns_limit_l_max 18
_diffrn_reflns_limit_l_min -17
_diffrn_reflns_number 11078
_diffrn_reflns_theta_full 28.28
_diffrn_reflns_theta_max 28.28
_diffrn_reflns_theta_min 1.50
_diffrn_standards_number 0
_exptl_absorpt_coefficient_mu 2.128
_exptl_absorpt_correction_T_max 0.653
_exptl_absorpt_correction_T_min 0.568
_exptl_absorpt_correction_type multi-scan
_exptl_absorpt_process_details 'Apex2 v2008.2-4 (Bruker, 2008)'
_exptl_crystal_colour colourless
_exptl_crystal_density_diffrn 1.925
_exptl_crystal_density_method 'not measured'
_exptl_crystal_description block
_exptl_crystal_F_000 1288
_exptl_crystal_size_max 0.23
_exptl_crystal_size_mid 0.20
_exptl_crystal_size_min 0.20
_refine_diff_density_max 0.630
_refine_diff_density_min -0.504
_refine_diff_density_rms 0.089
_refine_ls_extinction_method none
_refine_ls_goodness_of_fit_ref 1.060
_refine_ls_hydrogen_treatment constr
_refine_ls_matrix_type full
_refine_ls_number_parameters 165
_refine_ls_number_reflns 2822
_refine_ls_number_restraints 80
_refine_ls_restrained_S_all 1.089
_refine_ls_R_factor_all 0.0380
_refine_ls_R_factor_gt 0.0317
_refine_ls_shift/su_max 0.001
_refine_ls_shift/su_mean 0.000
_refine_ls_structure_factor_coef Fsqd
_refine_ls_weighting_details 'calc w=1/[\s^2^(Fo^2^)+(0.0328P)^2^+4.0551P] where P=(Fo^2^+2Fc^2^)/3'
_refine_ls_weighting_scheme calc
_refine_ls_wR_factor_gt 0.0763
_refine_ls_wR_factor_ref 0.0817
_reflns_number_gt 2447
_reflns_number_total 2822
_reflns_threshold_expression I>2\s(I)
_cod_data_source_file ic101051r_si_002_3.cif
_cod_data_source_block AgTMBD
_cod_depositor_comments
;
The following automatic conversions were performed:

'_symmetry_cell_setting' value 'Tetragonal' changed to 'tetragonal'
according to the built-in table from CIF Core dictionary named
'cif_core.dic' version 2.4.1 from 2010-06-29.

Automatic conversion script
Id: cif_fix_values 1646 2011-03-28 12:23:43Z adriana 
;
_cod_original_sg_symbol_H-M 'P 42/n'
_cod_database_code 4316421

loop_
_symmetry_equiv_pos_as_xyz
'x, y, z'
'-x+1/2, -y+1/2, z'
'-y, x+1/2, z+1/2'
'y+1/2, -x, z+1/2'
'-x, -y, -z'
'x-1/2, y-1/2, -z'
'y, -x-1/2, -z-1/2'
'-y-1/2, x, -z-1/2'

loop_
_atom_site_label
_atom_site_type_symbol
_atom_site_fract_x
_atom_site_fract_y
_atom_site_fract_z
_atom_site_U_iso_or_equiv
_atom_site_adp_type
_atom_site_occupancy
_atom_site_symmetry_multiplicity
_atom_site_calc_flag
_atom_site_refinement_flags
_atom_site_disorder_assembly
_atom_site_disorder_group
C1 C 0.8770(5) 0.3776(5) 0.1361(2) 0.0315(7) Uani 1 1 d D A .
C2 C 0.9426(6) 0.4409(5) 0.0657(2) 0.0332(7) Uani 1 1 d D . .
C3 C 1.0239(13) 0.5064(13) 0.1013(9) 0.0337(17) Uani 0.442(5) 1 d PD A 1
C4 C 1.0841(11) 0.5619(14) 0.0332(13) 0.028(2) Uani 0.442(5) 1 d PD . 1
S1 S 1.0445(4) 0.5112(4) 0.2316(4) 0.0425(4) Uani 0.442(5) 1 d PDU A 1
S2 S 1.1876(4) 0.6439(5) 0.0661(3) 0.0425(4) Uani 0.442(5) 1 d PDU A 1
C5 C 1.1217(15) 0.3988(16) 0.2467(13) 0.082(3) Uani 0.442(5) 1 d PD A 1
H5A H 1.1801 0.4014 0.2008 0.122 Uiso 0.442(5) 1 calc PR A 1
H5B H 1.0801 0.3374 0.2329 0.122 Uiso 0.442(5) 1 calc PR A 1
H5C H 1.1475 0.3957 0.3146 0.122 Uiso 0.442(5) 1 calc PR A 1
C6 C 1.2986(12) 0.5644(11) 0.0618(14) 0.062(2) Uani 0.442(5) 1 d PD A 1
H6A H 1.3563 0.5998 0.0939 0.094 Uiso 0.442(5) 1 calc PR A 1
H6B H 1.3164 0.5500 -0.0072 0.094 Uiso 0.442(5) 1 calc PR A 1
H6C H 1.2846 0.4994 0.0962 0.094 Uiso 0.442(5) 1 calc PR A 1
O5 O 0.780(5) 0.639(2) 0.196(4) 0.34(2) Uani 0.442(5) 1 d PU A 1
O6 O 0.9565(18) 0.795(2) 0.021(3) 0.218(16) Uani 0.442(5) 1 d PU A 1
C3B C 1.0034(10) 0.5177(11) 0.1023(7) 0.0337(17) Uani 0.558(5) 1 d PD A 2
C4B C 1.0583(9) 0.5812(9) 0.0371(10) 0.028(2) Uani 0.558(5) 1 d PD . 2
S1B S 1.0114(3) 0.5296(3) 0.2336(3) 0.0425(4) Uani 0.558(5) 1 d PDU A 2
S2B S 1.1458(3) 0.6807(3) 0.0735(2) 0.0425(4) Uani 0.558(5) 1 d PDU A 2
C5B C 0.9063(11) 0.6197(15) 0.2491(11) 0.082(3) Uani 0.558(5) 1 d PD A 2
H5D H 0.9242 0.6855 0.2178 0.122 Uiso 0.558(5) 1 calc PR A 2
H5E H 0.8937 0.6308 0.3197 0.122 Uiso 0.558(5) 1 calc PR A 2
H5F H 0.8439 0.5917 0.2182 0.122 Uiso 0.558(5) 1 calc PR A 2
C6B C 1.0612(12) 0.7922(7) 0.0566(11) 0.062(2) Uani 0.558(5) 1 d PD A 2
H6D H 1.0289 0.7888 -0.0088 0.094 Uiso 0.558(5) 1 calc PR A 2
H6E H 1.1018 0.8557 0.0619 0.094 Uiso 0.558(5) 1 calc PR A 2
H6F H 1.0076 0.7919 0.1076 0.094 Uiso 0.558(5) 1 calc PR A 2
O3 O 1.297(2) 0.453(2) -0.009(3) 0.284(17) Uani 0.558(5) 1 d PU A 2
O4 O 1.1140(14) 0.2704(14) 0.225(2) 0.35(2) Uani 0.558(5) 1 d PU A 2
Ag1 Ag 1.16809(5) 0.66837(5) 0.252596(16) 0.03368(10) Uani 1 1 d . . .
O1 O 0.9141(4) 0.2947(4) 0.1631(4) 0.0424(13) Uani 1 1 d . . .
O2 O 0.7904(4) 0.4147(4) 0.1586(4) 0.0416(13) Uani 1 1 d . . .
O7 O 0.7500 0.7500 -0.015(3) 0.283(11) Uani 1 2 d SU . .
O8 O 1.0000 1.0000 0.0000 0.54(3) Uani 1 2 d SU . .

loop_
_atom_site_aniso_label
_atom_site_aniso_U_11
_atom_site_aniso_U_22
_atom_site_aniso_U_33
_atom_site_aniso_U_23
_atom_site_aniso_U_13
_atom_site_aniso_U_12
C1 0.035(4) 0.041(4) 0.0191(12) 0.009(3) -0.014(3) -0.0187(13)
C2 0.049(4) 0.030(3) 0.0208(12) 0.002(3) -0.006(3) -0.0200(13)
C3 0.028(6) 0.056(5) 0.0176(13) 0.006(3) -0.011(3) -0.021(3)
C4 0.019(6) 0.044(6) 0.0223(17) -0.003(4) -0.002(4) -0.015(4)
S1 0.0439(13) 0.0632(13) 0.0203(3) -0.0072(8) 0.0012(10) -0.0342(8)
S2 0.0439(13) 0.0632(13) 0.0203(3) -0.0072(8) 0.0012(10) -0.0342(8)
C5 0.050(6) 0.124(11) 0.071(5) -0.044(7) 0.011(5) -0.023(5)
C6 0.099(8) 0.029(4) 0.060(4) -0.008(4) -0.010(6) -0.011(3)
O5 0.48(6) 0.13(2) 0.43(5) -0.05(3) -0.17(5) 0.13(3)
O6 0.18(2) 0.16(2) 0.31(3) -0.10(2) -0.15(2) 0.049(17)
C3B 0.028(6) 0.056(5) 0.0176(13) 0.006(3) -0.011(3) -0.021(3)
C4B 0.019(6) 0.044(6) 0.0223(17) -0.003(4) -0.002(4) -0.015(4)
S1B 0.0439(13) 0.0632(13) 0.0203(3) -0.0072(8) 0.0012(10) -0.0342(8)
S2B 0.0439(13) 0.0632(13) 0.0203(3) -0.0072(8) 0.0012(10) -0.0342(8)
C5B 0.050(6) 0.124(11) 0.071(5) -0.044(7) 0.011(5) -0.023(5)
C6B 0.099(8) 0.029(4) 0.060(4) -0.008(4) -0.010(6) -0.011(3)
O3 0.19(2) 0.27(3) 0.39(4) 0.24(3) -0.08(2) -0.04(2)
O4 0.130(13) 0.098(12) 0.84(6) 0.03(2) -0.28(2) -0.008(10)
Ag1 0.0363(3) 0.0370(3) 0.02779(14) -0.00976(18) -0.01075(17) -0.00260(9)
O1 0.043(3) 0.039(3) 0.045(3) 0.007(2) 0.004(2) -0.018(3)
O2 0.041(3) 0.040(3) 0.044(3) -0.001(2) 0.004(2) -0.002(3)
O7 0.193(19) 0.34(3) 0.31(3) 0.000 0.000 -0.061(13)
O8 1.02(8) 0.31(3) 0.29(2) 0.12(3) 0.17(4) 0.38(4)

loop_
_atom_type_symbol
_atom_type_description
_atom_type_scat_dispersion_real
_atom_type_scat_dispersion_imag
_atom_type_scat_source
C C 0.0033 0.0016 'International Tables Vol C Tables 4.2.6.8 and 6.1.1.4'
H H 0.0000 0.0000 'International Tables Vol C Tables 4.2.6.8 and 6.1.1.4'
O O 0.0106 0.0060 'International Tables Vol C Tables 4.2.6.8 and 6.1.1.4'
S S 0.1246 0.1234 'International Tables Vol C Tables 4.2.6.8 and 6.1.1.4'
Ag Ag -0.8971 1.1015 'International Tables Vol C Tables 4.2.6.8 and 6.1.1.4'

loop_
_geom_angle_atom_site_label_1
_geom_angle_atom_site_label_2
_geom_angle_atom_site_label_3
_geom_angle
_geom_angle_site_symmetry_1
_geom_angle_site_symmetry_3
_geom_angle_publ_flag
O1 C1 O2 127.5(3) . . ?
O1 C1 C2 116.0(6) . . ?
O2 C1 C2 116.4(6) . . ?
C3B C2 C4 121.1(9) . 5_765 ?
C3B C2 C4B 120.6(5) . 5_765 ?
C4 C2 C3 121.6(6) 5_765 . ?
C4B C2 C3 117.0(8) 5_765 . ?
C3B C2 C1 119.4(5) . . ?
C4 C2 C1 116.9(6) 5_765 . ?
C4B C2 C1 120.1(4) 5_765 . ?
C3 C2 C1 121.3(5) . . ?
C4 C3 C2 119.3(10) . . ?
C4 C3 S1 123.1(14) . . ?
C2 C3 S1 117.6(9) . . ?
C2 C4 C3 118.8(10) 5_765 . ?
C2 C4 S2 116.7(10) 5_765 . ?
C3 C4 S2 124.3(14) . . ?
C5 S1 C3 99.7(8) . . ?
C5 S1 Ag1 106.4(9) . . ?
C3 S1 Ag1 103.2(6) . . ?
C4 S2 C6 105.0(8) . . ?
C4 S2 Ag1 104.4(6) . . ?
C6 S2 Ag1 100.7(6) . . ?
O8 O6 O7 112.5(8) . . ?
C2 C3B C4B 119.6(8) . . ?
C2 C3B S1B 117.3(8) . . ?
C4B C3B S1B 123.1(11) . . ?
C3B C4B C2 119.6(8) . 5_765 ?
C3B C4B S2B 125.0(11) . . ?
C2 C4B S2B 114.9(7) 5_765 . ?
C3B S1B C5B 97.4(6) . . ?
C3B S1B Ag1 101.2(5) . . ?
C5B S1B Ag1 97.2(7) . . ?
C4B S2B C6B 99.0(6) . . ?
C4B S2B Ag1 107.5(4) . . ?
C6B S2B Ag1 104.3(5) . . ?
S1B C5B H5D 109.5 . . ?
S1B C5B H5E 109.5 . . ?
H5D C5B H5E 109.5 . . ?
S1B C5B H5F 109.5 . . ?
H5D C5B H5F 109.5 . . ?
H5E C5B H5F 109.5 . . ?
S2B C6B H6D 109.5 . . ?
S2B C6B H6E 109.5 . . ?
H6D C6B H6E 109.5 . . ?
S2B C6B H6F 109.5 . . ?
H6D C6B H6F 109.5 . . ?
H6E C6B H6F 109.5 . . ?
O2 Ag1 O1 113.94(10) 8_756 7_676 ?
O2 Ag1 S2B 115.21(17) 8_756 . ?
O1 Ag1 S2B 127.98(17) 7_676 . ?
O2 Ag1 S2 131.3(2) 8_756 . ?
O1 Ag1 S2 111.5(2) 7_676 . ?
S2B Ag1 S2 16.56(8) . . ?
O2 Ag1 S1 108.27(18) 8_756 . ?
O1 Ag1 S1 97.6(2) 7_676 . ?
S2B Ag1 S1 82.54(16) . . ?
S2 Ag1 S1 81.73(13) . . ?
O2 Ag1 S1B 99.10(17) 8_756 . ?
O1 Ag1 S1B 106.03(17) 7_676 . ?
S2B Ag1 S1B 82.03(9) . . ?
S2 Ag1 S1B 84.19(14) . . ?
S1 Ag1 S1B 10.29(11) . . ?
O2 Ag1 Ag1 80.91(14) 8_756 2_765 ?
O1 Ag1 Ag1 79.63(14) 7_676 2_765 ?
S2B Ag1 Ag1 92.17(8) . 2_765 ?
S2 Ag1 Ag1 91.01(10) . 2_765 ?
S1 Ag1 Ag1 170.68(12) . 2_765 ?
S1B Ag1 Ag1 173.62(9) . 2_765 ?
C1 O1 Ag1 126.6(4) . 8_746 ?
C1 O2 Ag1 124.9(4) . 7_576 ?
O6 O7 O5 79.8(17) . . ?

loop_
_geom_bond_atom_site_label_1
_geom_bond_atom_site_label_2
_geom_bond_distance
_geom_bond_site_symmetry_2
_geom_bond_publ_flag
C1 O1 1.233(9) . ?
C1 O2 1.259(9) . ?
C1 C2 1.519(4) . ?
C2 C3B 1.363(14) . ?
C2 C4 1.384(18) 5_765 ?
C2 C4B 1.422(14) 5_765 ?
C2 C3 1.436(18) . ?
C3 C4 1.407(12) . ?
C3 S1 1.786(12) . ?
C4 C2 1.384(18) 5_765 ?
C4 S2 1.769(11) . ?
S1 C5 1.780(14) . ?
S1 Ag1 2.608(4) . ?
S2 C6 1.772(12) . ?
S2 Ag1 2.558(3) . ?
C5 H5A 0.9800 . ?
C5 H5B 0.9800 . ?
C5 H5C 0.9800 . ?
C6 H6A 0.9800 . ?
C6 H6B 0.9800 . ?
C6 H6C 0.9800 . ?
O5 O7 3.22(5) . ?
O6 O8 2.74(3) . ?
O6 O7 2.78(2) . ?
C3B C4B 1.401(9) . ?
C3B S1B 1.788(9) . ?
C4B C2 1.422(14) 5_765 ?
C4B S2B 1.787(9) . ?
S1B C5B 1.807(12) . ?
S1B Ag1 2.726(3) . ?
S2B C6B 1.830(10) . ?
S2B Ag1 2.448(3) . ?
C5B H5D 0.9800 . ?
C5B H5E 0.9800 . ?
C5B H5F 0.9800 . ?
C6B H6D 0.9800 . ?
C6B H6E 0.9800 . ?
C6B H6F 0.9800 . ?
Ag1 O2 2.259(5) 8_756 ?
Ag1 O1 2.268(5) 7_676 ?
Ag1 Ag1 2.9992(5) 2_765 ?
O1 Ag1 2.268(5) 8_746 ?
O2 Ag1 2.259(5) 7_576 ?
